data_4336611
loop_
_publ_author_name
'Vonika Ka-Man Au'
'Daniel Ping-Kuen Tsang'
'Keith Man-Chung Wong'
'Mei-Yee Chan'
'Nianyong Zhu'
'Vivian Wing-Wah Yam'

_publ_contact_author_address
;
Department of Chemistry
The University of Hong Kong
Pokfulam Road, Pokfulam,
Hong Kong SAR, 
P. R. CHINA
;
_publ_contact_author_email wwyam@hku.hk
_publ_contact_author_fax '(852)2915 5176'
_publ_contact_author_name 'Professor V.W.W. YAM'
_publ_contact_author_phone '(852)2859 2153'
_publ_section_title
;
 Functionalized Bis-Cyclometalated Alkynylgold(III) Complexes: Synthesis,
 Characterization, Electrochemistry, Photophysics, Photochemistry, and
 Electroluminescence Studies
;
_journal_name_full 'Inorganic Chemistry'
_journal_page_first 12713
_journal_page_last 12725
_journal_paper_doi 10.1021/ic4019212
_journal_volume 52
_journal_year 2013
_chemical_formula_moiety 'C32 H20 Au F2 N O'
_chemical_formula_sum 'C32 H20 Au F2 N O'
_chemical_formula_weight 669.46
_chemical_name_systematic
;
 ?
;
_space_group_IT_number 14
_symmetry_cell_setting monoclinic
_symmetry_space_group_name_Hall '-P 2yn'
_symmetry_space_group_name_H-M 'P 1 21/n 1'
_atom_sites_solution_hydrogens geom
_atom_sites_solution_primary direct
_atom_sites_solution_secondary difmap
_audit_creation_method SHELXL-97
_cell_angle_alpha 90.00
_cell_angle_beta 97.82(2)
_cell_angle_gamma 90.00
_cell_formula_units_Z 4
_cell_length_a 10.474(2)
_cell_length_b 14.057(3)
_cell_length_c 16.738(3)
_cell_measurement_reflns_used 0
_cell_measurement_temperature 301(2)
_cell_measurement_theta_max 0
_cell_measurement_theta_min 0
_cell_volume 2441.5(8)
_computing_cell_refinement 'Bruker XSCANS'
_computing_data_collection 'Bruker XSCANS'
_computing_data_reduction 'Bruker SHELXTL'
_computing_molecular_graphics 'Ortep-3 for Windows (Farrugia, 1997)'
_computing_publication_material 'WinGX publication routines (Farrugia, 1999)'
_computing_structure_refinement 'SHELXL-97 (Sheldrick, 1997)'
_computing_structure_solution 'SHELXS-97 (Sheldrick, 1997)'
_diffrn_ambient_temperature 301(2)
_diffrn_measured_fraction_theta_full 0.997
_diffrn_measured_fraction_theta_max 0.997
_diffrn_measurement_device_type 'Bruker Smart CCD 1000'
_diffrn_measurement_method 'w scan'
_diffrn_radiation_monochromator graphite
_diffrn_radiation_source 'fine-focus sealed tube'
_diffrn_radiation_type MoK\a
_diffrn_radiation_wavelength 0.71073
_diffrn_reflns_av_R_equivalents 0.0161
_diffrn_reflns_av_sigmaI/netI 0.0162
_diffrn_reflns_limit_h_max 12
_diffrn_reflns_limit_h_min -9
_diffrn_reflns_limit_k_max 17
_diffrn_reflns_limit_k_min -16
_diffrn_reflns_limit_l_max 19
_diffrn_reflns_limit_l_min -20
_diffrn_reflns_number 13204
_diffrn_reflns_theta_full 25.68
_diffrn_reflns_theta_max 25.68
_diffrn_reflns_theta_min 1.90
_exptl_absorpt_coefficient_mu 6.068
_exptl_crystal_colour yellow
_exptl_crystal_density_diffrn 1.821
_exptl_crystal_description prism
_exptl_crystal_F_000 1296
_exptl_crystal_size_max 0.31
_exptl_crystal_size_mid 0.24
_exptl_crystal_size_min 0.18
_refine_diff_density_max 0.495
_refine_diff_density_min -0.927
_refine_diff_density_rms 0.082
_refine_ls_extinction_method none
_refine_ls_goodness_of_fit_ref 1.032
_refine_ls_hydrogen_treatment constr
_refine_ls_matrix_type full
_refine_ls_number_parameters 335
_refine_ls_number_reflns 4631
_refine_ls_number_restraints 0
_refine_ls_restrained_S_all 1.032
_refine_ls_R_factor_all 0.0218
_refine_ls_R_factor_gt 0.0179
_refine_ls_shift/su_max 0.003
_refine_ls_shift/su_mean 0.000
_refine_ls_structure_factor_coef Fsqd
_refine_ls_weighting_details 'calc w=1/[\s^2^(Fo^2^)+(0.0294P)^2^+0.8156P] where P=(Fo^2^+2Fc^2^)/3'
_refine_ls_weighting_scheme calc
_refine_ls_wR_factor_gt 0.0463
_refine_ls_wR_factor_ref 0.0484
_reflns_number_gt 4071
_reflns_number_total 4631
_reflns_threshold_expression >2sigma(I)
_cod_data_source_file ic4019212_si_002.cif
_cod_data_source_block shelxl
_cod_original_cell_volume 2441.4(8)
_cod_original_sg_symbol_H-M 'P 21/n'
_cod_database_code 4336611

loop_
_symmetry_equiv_pos_as_xyz
'x, y, z'
'-x+1/2, y+1/2, -z+1/2'
'-x, -y, -z'
'x-1/2, -y-1/2, z-1/2'

loop_
_atom_site_label
_atom_site_type_symbol
_atom_site_fract_x
_atom_site_fract_y
_atom_site_fract_z
_atom_site_U_iso_or_equiv
_atom_site_adp_type
_atom_site_occupancy
_atom_site_symmetry_multiplicity
_atom_site_calc_flag
_atom_site_refinement_flags
C1 C 0.4091(3) 0.1995(2) 0.8996(2) 0.0537(7) Uani 1 1 d .
C2 C 0.4251(3) 0.1203(2) 0.8752(2) 0.0542(7) Uani 1 1 d .
C3 C 0.4473(3) 0.02860(19) 0.84171(18) 0.0484(6) Uani 1 1 d .
C4 C 0.4013(3) 0.0078(2) 0.76198(19) 0.0533(7) Uani 1 1 d .
H4 H 0.3544 0.0539 0.7307 0.064 Uiso 1 1 calc R
C5 C 0.4228(3) -0.0792(2) 0.72732(17) 0.0512(7) Uani 1 1 d .
H5 H 0.3915 -0.0911 0.6736 0.061 Uiso 1 1 calc R
C6 C 0.4916(3) -0.14813(19) 0.77403(18) 0.0446(6) Uani 1 1 d .
C7 C 0.5362(3) -0.1296(2) 0.85448(18) 0.0500(7) Uani 1 1 d .
H7 H 0.5805 -0.1765 0.8862 0.060 Uiso 1 1 calc R
C8 C 0.5153(3) -0.0427(2) 0.88741(18) 0.0519(7) Uani 1 1 d .
H8 H 0.5471 -0.0310 0.9411 0.062 Uiso 1 1 calc R
C9 C 0.4725(4) -0.2612(3) 0.6657(2) 0.0843(12) Uani 1 1 d .
H9A H 0.3800 -0.2605 0.6586 0.127 Uiso 1 1 calc R
H9B H 0.5022 -0.3237 0.6540 0.127 Uiso 1 1 calc R
H9C H 0.5032 -0.2160 0.6298 0.127 Uiso 1 1 calc R
C10 C 0.5107(3) 0.3859(2) 0.85020(16) 0.0434(6) Uani 1 1 d .
C11 C 0.5961(3) 0.3391(2) 0.80617(19) 0.0522(7) Uani 1 1 d .
H11 H 0.5982 0.2730 0.8057 0.063 Uiso 1 1 calc R
C12 C 0.6771(3) 0.3895(3) 0.76348(19) 0.0597(8) Uani 1 1 d .
H12 H 0.7335 0.3570 0.7349 0.072 Uiso 1 1 calc R
C13 C 0.6756(3) 0.4878(3) 0.76265(19) 0.0599(8) Uani 1 1 d .
H13 H 0.7312 0.5210 0.7340 0.072 Uiso 1 1 calc R
C14 C 0.5914(3) 0.5365(2) 0.80442(17) 0.0501(6) Uani 1 1 d .
H14 H 0.5898 0.6027 0.8033 0.060 Uiso 1 1 calc R
C15 C 0.5089(2) 0.4872(2) 0.84833(15) 0.0431(6) Uani 1 1 d .
C16 C 0.4169(2) 0.53473(19) 0.89401(15) 0.0399(5) Uani 1 1 d .
C17 C 0.3851(3) 0.6299(2) 0.89543(17) 0.0433(6) Uani 1 1 d .
H17 H 0.4261 0.6736 0.8658 0.052 Uiso 1 1 calc R
C18 C 0.2910(3) 0.66035(17) 0.94156(17) 0.0424(6) Uani 1 1 d .
C19 C 0.2327(3) 0.59516(19) 0.98740(16) 0.0431(6) Uani 1 1 d .
H19 H 0.1734 0.6155 1.0203 0.052 Uiso 1 1 calc R
C20 C 0.2638(2) 0.4991(2) 0.98382(15) 0.0407(5) Uani 1 1 d .
C21 C 0.2056(3) 0.4173(2) 1.02151(16) 0.0430(6) Uani 1 1 d .
C22 C 0.2461(3) 0.32541(18) 0.99995(17) 0.0443(6) Uani 1 1 d .
C23 C 0.1914(3) 0.2472(2) 1.03273(18) 0.0524(7) Uani 1 1 d .
H23 H 0.2144 0.1862 1.0184 0.063 Uiso 1 1 calc R
C24 C 0.1026(3) 0.2587(3) 1.08680(19) 0.0614(9) Uani 1 1 d .
H24 H 0.0671 0.2055 1.1084 0.074 Uiso 1 1 calc R
C25 C 0.0672(3) 0.3480(2) 1.1084(2) 0.0605(8) Uani 1 1 d .
H25 H 0.0091 0.3548 1.1454 0.073 Uiso 1 1 calc R
C26 C 0.1170(3) 0.4287(3) 1.07566(17) 0.0538(8) Uani 1 1 d .
H26 H 0.0916 0.4891 1.0897 0.065 Uiso 1 1 calc R
C27 C 0.2481(3) 0.76192(19) 0.93922(17) 0.0430(6) Uani 1 1 d .
C28 C 0.2120(3) 0.8084(2) 0.86724(17) 0.0468(6) Uani 1 1 d .
C29 C 0.1653(3) 0.9001(2) 0.8627(2) 0.0556(7) Uani 1 1 d .
H29 H 0.1410 0.9289 0.8129 0.067 Uiso 1 1 calc R
C30 C 0.1551(3) 0.9485(2) 0.9333(2) 0.0620(8) Uani 1 1 d .
H30 H 0.1254 1.0109 0.9322 0.074 Uiso 1 1 calc R
C31 C 0.1895(3) 0.9026(2) 1.0046(2) 0.0621(8) Uani 1 1 d .
C32 C 0.2366(3) 0.8109(2) 1.0106(2) 0.0553(7) Uani 1 1 d .
H32 H 0.2599 0.7825 1.0606 0.066 Uiso 1 1 calc R
N1 N 0.3538(2) 0.47286(15) 0.93773(13) 0.0398(5) Uani 1 1 d .
O1 O 0.5207(2) -0.23660(14) 0.74743(13) 0.0571(5) Uani 1 1 d .
F1 F 0.21720(19) 0.76111(13) 0.79762(10) 0.0640(5) Uani 1 1 d .
F2 F 0.1781(3) 0.94973(17) 1.07453(14) 0.0963(7) Uani 1 1 d .
Au1 Au 0.383618(9) 0.333789(7) 0.922625(6) 0.04216(5) Uani 1 1 d .

loop_
_atom_site_aniso_label
_atom_site_aniso_U_11
_atom_site_aniso_U_22
_atom_site_aniso_U_33
_atom_site_aniso_U_23
_atom_site_aniso_U_13
_atom_site_aniso_U_12
C1 0.0578(17) 0.0425(16) 0.0608(18) 0.0015(14) 0.0080(14) 0.0041(13)
C2 0.0545(17) 0.0453(16) 0.0635(19) 0.0071(14) 0.0107(14) 0.0004(13)
C3 0.0482(15) 0.0414(14) 0.0569(17) 0.0050(12) 0.0124(13) -0.0005(11)
C4 0.0570(17) 0.0459(15) 0.0565(17) 0.0141(13) 0.0057(13) 0.0075(13)
C5 0.0581(17) 0.0527(17) 0.0419(15) 0.0054(12) 0.0040(13) 0.0021(13)
C6 0.0426(14) 0.0424(14) 0.0494(16) 0.0026(12) 0.0080(12) 0.0010(11)
C7 0.0536(16) 0.0423(15) 0.0513(17) 0.0041(13) -0.0029(13) 0.0083(13)
C8 0.0545(17) 0.0529(16) 0.0473(16) -0.0025(13) 0.0029(13) 0.0023(13)
C9 0.113(3) 0.075(2) 0.061(2) -0.0195(19) -0.005(2) 0.019(2)
C10 0.0439(14) 0.0463(15) 0.0393(14) -0.0007(11) 0.0030(11) 0.0037(11)
C11 0.0521(17) 0.0552(18) 0.0482(17) -0.0061(13) 0.0031(13) 0.0087(13)
C12 0.0537(18) 0.076(2) 0.0506(18) -0.0142(16) 0.0104(14) 0.0083(15)
C13 0.0515(17) 0.082(2) 0.0480(17) -0.0004(16) 0.0138(13) -0.0036(15)
C14 0.0509(16) 0.0557(16) 0.0442(15) 0.0011(12) 0.0078(12) -0.0015(13)
C15 0.0410(13) 0.0511(16) 0.0362(13) -0.0025(11) 0.0018(10) 0.0013(11)
C16 0.0393(13) 0.0435(14) 0.0361(13) -0.0009(11) 0.0018(10) -0.0025(11)
C17 0.0459(15) 0.0413(14) 0.0429(14) -0.0018(12) 0.0072(11) -0.0032(11)
C18 0.0425(14) 0.0402(14) 0.0428(14) -0.0015(11) 0.0000(11) -0.0005(10)
C19 0.0438(14) 0.0487(15) 0.0372(14) -0.0037(11) 0.0071(11) 0.0027(11)
C20 0.0392(13) 0.0468(14) 0.0352(13) 0.0011(11) 0.0011(10) -0.0013(11)
C21 0.0420(14) 0.0490(15) 0.0369(13) 0.0055(11) 0.0013(11) -0.0033(11)
C22 0.0406(14) 0.0491(15) 0.0418(15) 0.0067(11) 0.0003(11) -0.0010(11)
C23 0.0487(16) 0.0496(16) 0.0563(18) 0.0121(13) -0.0017(13) -0.0025(12)
C24 0.0522(18) 0.069(2) 0.061(2) 0.0225(16) 0.0027(15) -0.0100(15)
C25 0.0490(17) 0.076(2) 0.058(2) 0.0148(16) 0.0127(15) -0.0049(15)
C26 0.0482(17) 0.065(2) 0.0489(17) 0.0031(13) 0.0080(13) 0.0022(13)
C27 0.0419(14) 0.0408(14) 0.0459(15) -0.0017(11) 0.0049(11) -0.0013(11)
C28 0.0457(15) 0.0473(15) 0.0478(16) -0.0003(12) 0.0075(12) -0.0048(12)
C29 0.0527(17) 0.0516(17) 0.0624(19) 0.0110(14) 0.0076(14) -0.0005(13)
C30 0.0631(19) 0.0441(16) 0.079(2) -0.0004(15) 0.0127(16) 0.0030(14)
C31 0.073(2) 0.0515(18) 0.063(2) -0.0164(15) 0.0141(16) 0.0004(15)
C32 0.0635(19) 0.0533(17) 0.0483(17) -0.0038(13) 0.0046(14) 0.0043(14)
N1 0.0419(11) 0.0390(12) 0.0378(11) -0.0008(9) 0.0024(9) 0.0010(9)
O1 0.0667(13) 0.0471(11) 0.0549(12) -0.0073(9) -0.0014(10) 0.0089(9)
F1 0.0820(12) 0.0667(11) 0.0428(9) -0.0020(8) 0.0063(8) 0.0082(9)
F2 0.137(2) 0.0744(14) 0.0791(15) -0.0297(12) 0.0215(13) 0.0172(15)
Au1 0.04449(7) 0.03919(7) 0.04189(7) 0.00082(4) 0.00266(5) 0.00251(4)

loop_
_atom_type_symbol
_atom_type_description
_atom_type_scat_dispersion_real
_atom_type_scat_dispersion_imag
_atom_type_scat_source
C C 0.0033 0.0016 'International Tables Vol C Tables 4.2.6.8 and 6.1.1.4'
H H 0.0000 0.0000 'International Tables Vol C Tables 4.2.6.8 and 6.1.1.4'
N N 0.0061 0.0033 'International Tables Vol C Tables 4.2.6.8 and 6.1.1.4'
O O 0.0106 0.0060 'International Tables Vol C Tables 4.2.6.8 and 6.1.1.4'
F F 0.0171 0.0103 'International Tables Vol C Tables 4.2.6.8 and 6.1.1.4'
Au Au -2.0133 8.8022 'International Tables Vol C Tables 4.2.6.8 and 6.1.1.4'

loop_
_geom_angle_atom_site_label_1
_geom_angle_atom_site_label_2
_geom_angle_atom_site_label_3
_geom_angle
C2 C1 Au1 171.5(3)
C1 C2 C3 176.3(3)
C4 C3 C8 117.4(3)
C4 C3 C2 120.7(3)
C8 C3 C2 121.8(3)
C5 C4 C3 122.3(3)
C5 C4 H4 118.9
C3 C4 H4 118.9
C6 C5 C4 118.9(3)
C6 C5 H5 120.5
C4 C5 H5 120.5
O1 C6 C5 125.0(3)
O1 C6 C7 115.2(2)
C5 C6 C7 119.8(3)
C8 C7 C6 120.4(3)
C8 C7 H7 119.8
C6 C7 H7 119.8
C7 C8 C3 121.1(3)
C7 C8 H8 119.4
C3 C8 H8 119.4
O1 C9 H9A 109.5
O1 C9 H9B 109.5
H9A C9 H9B 109.5
O1 C9 H9C 109.5
H9A C9 H9C 109.5
H9B C9 H9C 109.5
C11 C10 C15 117.8(3)
C11 C10 Au1 131.0(2)
C15 C10 Au1 111.23(19)
C12 C11 C10 121.0(3)
C12 C11 H11 119.5
C10 C11 H11 119.5
C11 C12 C13 120.8(3)
C11 C12 H12 119.6
C13 C12 H12 119.6
C14 C13 C12 119.9(3)
C14 C13 H13 120.0
C12 C13 H13 120.0
C13 C14 C15 120.3(3)
C13 C14 H14 119.8
C15 C14 H14 119.8
C14 C15 C10 120.1(3)
C14 C15 C16 123.1(3)
C10 C15 C16 116.8(2)
N1 C16 C17 118.3(2)
N1 C16 C15 112.9(2)
C17 C16 C15 128.8(3)
C16 C17 C18 119.7(3)
C16 C17 H17 120.1
C18 C17 H17 120.1
C19 C18 C17 119.9(2)
C19 C18 C27 119.4(2)
C17 C18 C27 120.6(2)
C18 C19 C20 119.6(2)
C18 C19 H19 120.2
C20 C19 H19 120.2
N1 C20 C19 118.4(2)
N1 C20 C21 113.0(2)
C19 C20 C21 128.5(3)
C26 C21 C22 121.2(3)
C26 C21 C20 122.5(3)
C22 C21 C20 116.3(2)
C23 C22 C21 117.8(3)
C23 C22 Au1 130.8(2)
C21 C22 Au1 111.38(18)
C22 C23 C24 120.9(3)
C22 C23 H23 119.6
C24 C23 H23 119.6
C25 C24 C23 120.4(3)
C25 C24 H24 119.8
C23 C24 H24 119.8
C24 C25 C26 120.8(3)
C24 C25 H25 119.6
C26 C25 H25 119.6
C25 C26 C21 118.9(3)
C25 C26 H26 120.6
C21 C26 H26 120.6
C28 C27 C32 117.9(3)
C28 C27 C18 121.4(2)
C32 C27 C18 120.6(3)
F1 C28 C29 118.0(3)
F1 C28 C27 118.9(3)
C29 C28 C27 123.1(3)
C28 C29 C30 118.8(3)
C28 C29 H29 120.6
C30 C29 H29 120.6
C31 C30 C29 118.4(3)
C31 C30 H30 120.8
C29 C30 H30 120.8
C30 C31 F2 118.6(3)
C30 C31 C32 123.8(3)
F2 C31 C32 117.6(3)
C31 C32 C27 118.0(3)
C31 C32 H32 121.0
C27 C32 H32 121.0
C20 N1 C16 124.0(2)
C20 N1 Au1 118.23(18)
C16 N1 Au1 117.39(19)
C6 O1 C9 117.7(2)
C1 Au1 N1 175.90(11)
C1 Au1 C10 96.43(12)
N1 Au1 C10 81.41(10)
C1 Au1 C22 101.18(12)
N1 Au1 C22 80.94(10)
C10 Au1 C22 162.35(10)

loop_
_geom_bond_atom_site_label_1
_geom_bond_atom_site_label_2
_geom_bond_distance
C1 C2 1.206(5)
C1 Au1 1.953(3)
C2 C3 1.437(4)
C3 C4 1.387(4)
C3 C8 1.396(4)
C4 C5 1.385(4)
C4 H4 0.9300
C5 C6 1.385(4)
C5 H5 0.9300
C6 O1 1.369(3)
C6 C7 1.389(4)
C7 C8 1.370(4)
C7 H7 0.9300
C8 H8 0.9300
C9 O1 1.435(4)
C9 H9A 0.9600
C9 H9B 0.9600
C9 H9C 0.9600
C10 C11 1.398(4)
C10 C15 1.424(4)
C10 Au1 2.054(3)
C11 C12 1.377(5)
C11 H11 0.9300
C12 C13 1.382(5)
C12 H12 0.9300
C13 C14 1.380(4)
C13 H13 0.9300
C14 C15 1.393(4)
C14 H14 0.9300
C15 C16 1.470(4)
C16 N1 1.364(4)
C16 C17 1.379(4)
C17 C18 1.400(4)
C17 H17 0.9300
C18 C19 1.389(4)
C18 C27 1.496(4)
C19 C20 1.392(4)
C19 H19 0.9300
C20 N1 1.349(4)
C20 C21 1.482(4)
C21 C26 1.391(4)
C21 C22 1.422(4)
C22 C23 1.387(4)
C22 Au1 2.067(3)
C23 C24 1.393(4)
C23 H23 0.9300
C24 C25 1.372(5)
C24 H24 0.9300
C25 C26 1.391(5)
C25 H25 0.9300
C26 H26 0.9300
C27 C28 1.378(4)
C27 C32 1.399(4)
C28 F1 1.349(3)
C28 C29 1.377(4)
C29 C30 1.380(5)
C29 H29 0.9300
C30 C31 1.362(5)
C30 H30 0.9300
C31 F2 1.364(4)
C31 C32 1.379(4)
C32 H32 0.9300
N1 Au1 2.001(2)
